data_7058257
loop_
_publ_author_name
'Ying, Jun'
'Chen, Ya-Guang'
'Wang, Xiu-Yan'

_publ_section_title
;
 Two isopolytungstate compounds based on rare [W6O22]8&#x2212; and
 [H2W12O42]10&#x2212; fragments captured by premade copper(ii) complexes
;
_journal_issue 17
_journal_name_full 'New Journal of Chemistry'
_journal_page_first 6765
_journal_paper_doi 10.1039/C8NJ06367B
_journal_volume 43
_journal_year 2019
_chemical_formula_sum 'C40 H44 Cu4 N8 O28 W6'
_chemical_formula_weight 2442
_space_group_IT_number 2
_space_group_name_Hall '-P 1'
_space_group_name_H-M_alt 'P -1'
_symmetry_cell_setting triclinic
_symmetry_space_group_name_Hall '-P 1'
_symmetry_space_group_name_H-M 'P -1'
_atom_sites_solution_hydrogens geom
_atom_sites_solution_primary direct
_atom_sites_solution_secondary difmap
_audit_creation_method SHELXL-97
_audit_update_record
;
2018-12-02 deposited with the CCDC.    2019-03-21 downloaded from the CCDC.
;
_cell_angle_alpha 102.389(3)
_cell_angle_beta 106.937(3)
_cell_angle_gamma 109.667(2)
_cell_formula_units_Z 1
_cell_length_a 9.2019(16)
_cell_length_b 12.776(2)
_cell_length_c 13.891(2)
_cell_measurement_reflns_used 7371
_cell_measurement_temperature 296(2)
_cell_measurement_theta_max 25
_cell_measurement_theta_min 1.80
_cell_volume 1379.7(4)
_computing_cell_refinement 'SMART (Bruker, 2001)'
_computing_data_collection 'SMART (Bruker, 2001)'
_computing_data_reduction 'SAINT+ (Bruker, 1999)'
_computing_molecular_graphics 'PLATON (Spek, 2003)'
_computing_publication_material 'SHELXTL (1998)'
_computing_structure_refinement 'SHELXL-97 (Sheldrick, 1997)'
_computing_structure_solution 'SHELXS-97 (Sheldrick, 1990)'
_diffrn_ambient_temperature 296(2)
_diffrn_measured_fraction_theta_full 0.995
_diffrn_measured_fraction_theta_max 0.995
_diffrn_measurement_device_type 'CCD area detector'
_diffrn_measurement_method 'phi and omega scans'
_diffrn_radiation_monochromator graphite
_diffrn_radiation_source 'fine-focus sealed tube'
_diffrn_radiation_type MoK\a
_diffrn_radiation_wavelength 0.71073
_diffrn_reflns_av_R_equivalents 0.0249
_diffrn_reflns_av_sigmaI/netI 0.0517
_diffrn_reflns_limit_h_max 10
_diffrn_reflns_limit_h_min -10
_diffrn_reflns_limit_k_max 15
_diffrn_reflns_limit_k_min -14
_diffrn_reflns_limit_l_max 16
_diffrn_reflns_limit_l_min -11
_diffrn_reflns_number 7371
_diffrn_reflns_theta_full 25.00
_diffrn_reflns_theta_max 25.00
_diffrn_reflns_theta_min 1.80
_diffrn_standards_decay_% none
_exptl_absorpt_coefficient_mu 14.051
_exptl_absorpt_correction_T_max 0.245
_exptl_absorpt_correction_T_min 0.202
_exptl_absorpt_correction_type multi-scan
_exptl_absorpt_process_details SADABS
_exptl_crystal_colour blue
_exptl_crystal_density_diffrn 2.925
_exptl_crystal_density_method 'not measured'
_exptl_crystal_description block
_exptl_crystal_F_000 1112
_exptl_crystal_size_max 0.12
_exptl_crystal_size_mid 0.10
_exptl_crystal_size_min 0.10
_refine_diff_density_max 1.060
_refine_diff_density_min -0.879
_refine_diff_density_rms 0.210
_refine_ls_extinction_method none
_refine_ls_goodness_of_fit_ref 0.954
_refine_ls_hydrogen_treatment mixed
_refine_ls_matrix_type full
_refine_ls_number_parameters 388
_refine_ls_number_reflns 4829
_refine_ls_number_restraints 0
_refine_ls_restrained_S_all 0.954
_refine_ls_R_factor_all 0.0468
_refine_ls_R_factor_gt 0.0322
_refine_ls_shift/su_max 0.001
_refine_ls_shift/su_mean 0.000
_refine_ls_structure_factor_coef Fsqd
_refine_ls_weighting_details 'calc w=1/[\s^2^(Fo^2^)+(0.0189P)^2^+5.6611P] where P=(Fo^2^+2Fc^2^)/3'
_refine_ls_weighting_scheme calc
_refine_ls_wR_factor_gt 0.0565
_refine_ls_wR_factor_ref 0.0600
_reflns_number_gt 3966
_reflns_number_total 4853
_reflns_threshold_expression >2sigma(I)
_cod_data_source_file c8nj06367b2.cif
_cod_data_source_block compound-1
_cod_depositor_comments 'Adding full bibliography for 7058257--7058258.cif.'
_cod_original_sg_symbol_H-M P-1
_cod_database_code 7058257

loop_
_symmetry_equiv_pos_as_xyz
'x, y, z'
'-x, -y, -z'

loop_
_atom_site_label
_atom_site_type_symbol
_atom_site_fract_x
_atom_site_fract_y
_atom_site_fract_z
_atom_site_U_iso_or_equiv
_atom_site_adp_type
_atom_site_occupancy
_atom_site_symmetry_multiplicity
_atom_site_calc_flag
_atom_site_refinement_flags
W1 W 0.41070(4) 0.36575(3) 0.01461(3) 0.01501(9) Uani 1 1 d .
W2 W 0.79127(4) 0.56135(3) 0.18449(3) 0.01764(9) Uani 1 1 d .
W3 W 0.45236(5) 0.30635(3) -0.21917(3) 0.01968(10) Uani 1 1 d .
O1 O 0.2178(7) 0.3777(5) -0.0514(4) 0.0190(13) Uani 1 1 d .
O1W O 1.0118(8) 0.4067(6) 0.0614(5) 0.0316(16) Uani 1 1 d .
O2 O 0.5276(7) 0.5350(5) 0.1014(4) 0.0159(12) Uani 1 1 d .
O2W O 0.3714(14) -0.0165(8) -0.4601(9) 0.111(4) Uani 1 1 d .
O3 O 0.3836(9) 0.1661(5) -0.3105(5) 0.0331(16) Uani 1 1 d .
O3W O 1.0194(12) 0.8919(9) 0.4577(8) 0.096(3) Uani 1 1 d .
O4 O 0.9974(8) 0.5880(5) 0.2150(5) 0.0294(15) Uani 1 1 d .
O5 O 0.7451(7) 0.4967(5) 0.2825(5) 0.0245(14) Uani 1 1 d .
O6 O 0.3678(8) 0.3003(5) 0.1054(5) 0.0246(14) Uani 1 1 d .
O7 O 0.6647(8) 0.3418(5) -0.1395(5) 0.0256(15) Uani 1 1 d .
O8 O 0.7899(7) 0.7038(5) 0.2507(4) 0.0237(14) Uani 1 1 d .
O9 O 0.3944(7) 0.2499(5) -0.0977(5) 0.0210(13) Uani 1 1 d .
O10 O 0.6661(7) 0.4051(4) 0.0680(4) 0.0152(12) Uani 1 1 d .
O11 O 0.4804(7) 0.3992(5) -0.2993(5) 0.0241(14) Uani 1 1 d .
Cu1 Cu 0.56117(14) 0.47175(10) 0.32549(9) 0.0232(3) Uani 1 1 d .
Cu2 Cu 0.73078(14) 0.29604(9) -0.01255(9) 0.0217(2) Uani 1 1 d .
C1 C 0.8165(13) 0.1665(10) -0.1751(9) 0.042(3) Uani 1 1 d .
H1A H 0.8175 0.2264 -0.2034 0.051 Uiso 1 1 calc R
C2 C 0.8558(15) 0.0780(10) -0.2232(10) 0.054(3) Uani 1 1 d .
H2A H 0.8842 0.0791 -0.2820 0.065 Uiso 1 1 calc R
C3 C 0.8517(15) -0.0112(10) -0.1813(10) 0.054(3) Uani 1 1 d .
H3A H 0.8758 -0.0721 -0.2120 0.064 Uiso 1 1 calc R
C4 C 0.8113(13) -0.0080(9) -0.0938(8) 0.036(3) Uani 1 1 d .
H4B H 0.8077 -0.0673 -0.0645 0.043 Uiso 1 1 calc R
C5 C 0.7763(12) 0.0817(8) -0.0490(7) 0.028(2) Uani 1 1 d .
C6 C 0.7296(12) 0.0920(7) 0.0449(7) 0.026(2) Uani 1 1 d .
C7 C 0.7130(13) 0.0121(8) 0.0975(8) 0.039(3) Uani 1 1 d .
H7A H 0.7330 -0.0539 0.0753 0.046 Uiso 1 1 calc R
C8 C 0.6663(13) 0.0298(9) 0.1843(9) 0.042(3) Uani 1 1 d .
H8A H 0.6563 -0.0230 0.2215 0.051 Uiso 1 1 calc R
C9 C 0.6356(13) 0.1266(9) 0.2132(8) 0.037(3) Uani 1 1 d .
H9A H 0.6008 0.1394 0.2694 0.044 Uiso 1 1 calc R
C10 C 0.6563(11) 0.2057(8) 0.1590(8) 0.027(2) Uani 1 1 d .
H10A H 0.6371 0.2722 0.1804 0.033 Uiso 1 1 calc R
C11 C 0.7858(12) 0.3868(8) 0.4548(7) 0.029(2) Uani 1 1 d .
H11A H 0.8656 0.4268 0.4313 0.035 Uiso 1 1 calc R
C12 C 0.8299(13) 0.3335(9) 0.5285(8) 0.034(2) Uani 1 1 d .
H12A H 0.9378 0.3378 0.5544 0.041 Uiso 1 1 calc R
C13 C 0.7133(14) 0.2752(8) 0.5620(7) 0.035(3) Uani 1 1 d .
H13A H 0.7422 0.2409 0.6129 0.042 Uiso 1 1 calc R
C14 C 0.5525(14) 0.2660(8) 0.5218(8) 0.033(2) Uani 1 1 d .
H14A H 0.4702 0.2223 0.5417 0.040 Uiso 1 1 calc R
C15 C 0.5164(12) 0.3248(7) 0.4496(7) 0.024(2) Uani 1 1 d .
C16 C 0.3524(11) 0.3302(7) 0.4073(7) 0.024(2) Uani 1 1 d .
C17 C 0.2103(14) 0.2705(9) 0.4213(8) 0.038(3) Uani 1 1 d .
H17A H 0.2106 0.2208 0.4614 0.046 Uiso 1 1 calc R
C18 C 0.0661(13) 0.2843(10) 0.3755(9) 0.049(3) Uani 1 1 d .
H18A H -0.0314 0.2431 0.3839 0.058 Uiso 1 1 calc R
C19 C 0.0670(13) 0.3581(10) 0.3183(8) 0.043(3) Uani 1 1 d .
H19A H -0.0291 0.3683 0.2874 0.052 Uiso 1 1 calc R
C20 C 0.2153(12) 0.4185(9) 0.3066(8) 0.032(2) Uani 1 1 d .
H20A H 0.2182 0.4712 0.2695 0.038 Uiso 1 1 calc R
N1 N 0.7778(10) 0.1678(6) -0.0908(6) 0.0274(18) Uani 1 1 d .
N2 N 0.7035(9) 0.1893(6) 0.0766(6) 0.0227(17) Uani 1 1 d .
N3 N 0.6306(9) 0.3824(6) 0.4161(6) 0.0225(17) Uani 1 1 d .
N4 N 0.3526(10) 0.4019(7) 0.3478(6) 0.0274(18) Uani 1 1 d .

loop_
_atom_site_aniso_label
_atom_site_aniso_U_11
_atom_site_aniso_U_22
_atom_site_aniso_U_33
_atom_site_aniso_U_23
_atom_site_aniso_U_13
_atom_site_aniso_U_12
W1 0.0181(2) 0.01295(18) 0.01703(19) 0.00728(15) 0.00924(16) 0.00692(15)
W2 0.0166(2) 0.01999(19) 0.01747(19) 0.00816(15) 0.00708(16) 0.00778(16)
W3 0.0300(2) 0.01731(19) 0.01824(19) 0.00785(16) 0.01346(17) 0.01308(17)
O1 0.020(3) 0.019(3) 0.019(3) 0.009(3) 0.012(3) 0.005(3)
O1W 0.023(4) 0.037(4) 0.037(4) 0.011(3) 0.014(3) 0.014(3)
O2 0.013(3) 0.021(3) 0.022(3) 0.013(3) 0.010(3) 0.010(3)
O2W 0.108(9) 0.057(6) 0.136(10) -0.030(6) 0.075(8) 0.014(6)
O3 0.059(5) 0.020(3) 0.024(4) 0.006(3) 0.021(4) 0.017(3)
O3W 0.070(7) 0.097(8) 0.075(7) 0.020(6) 0.000(6) 0.013(6)
O4 0.024(4) 0.036(4) 0.027(4) 0.012(3) 0.010(3) 0.011(3)
O5 0.026(4) 0.033(4) 0.028(4) 0.018(3) 0.014(3) 0.019(3)
O6 0.031(4) 0.027(3) 0.028(4) 0.018(3) 0.016(3) 0.017(3)
O7 0.033(4) 0.039(4) 0.025(3) 0.022(3) 0.020(3) 0.025(3)
O8 0.017(3) 0.021(3) 0.016(3) 0.001(3) 0.000(3) -0.003(3)
O9 0.024(4) 0.016(3) 0.027(3) 0.011(3) 0.012(3) 0.010(3)
O10 0.016(3) 0.010(3) 0.016(3) 0.003(2) 0.005(3) 0.005(3)
O11 0.032(4) 0.032(4) 0.025(3) 0.017(3) 0.020(3) 0.021(3)
Cu1 0.0248(7) 0.0288(6) 0.0265(6) 0.0177(5) 0.0140(5) 0.0151(5)
Cu2 0.0288(7) 0.0207(6) 0.0259(6) 0.0129(5) 0.0152(5) 0.0157(5)
C1 0.046(7) 0.051(7) 0.045(7) 0.028(6) 0.026(6) 0.025(6)
C2 0.065(9) 0.059(8) 0.051(8) 0.012(7) 0.032(7) 0.038(7)
C3 0.074(10) 0.036(7) 0.063(8) 0.010(6) 0.036(8) 0.034(7)
C4 0.044(7) 0.036(6) 0.041(6) 0.014(5) 0.019(6) 0.029(6)
C5 0.038(6) 0.024(5) 0.027(5) 0.010(4) 0.014(5) 0.017(5)
C6 0.029(6) 0.016(5) 0.034(6) 0.011(4) 0.009(5) 0.013(4)
C7 0.047(7) 0.018(5) 0.048(7) 0.018(5) 0.015(6) 0.010(5)
C8 0.056(8) 0.029(6) 0.052(7) 0.029(6) 0.031(6) 0.013(6)
C9 0.047(7) 0.039(6) 0.036(6) 0.020(5) 0.027(6) 0.019(6)
C10 0.031(6) 0.026(5) 0.039(6) 0.024(5) 0.018(5) 0.016(5)
C11 0.023(6) 0.030(5) 0.030(5) 0.010(5) 0.009(5) 0.009(5)
C12 0.042(7) 0.041(6) 0.027(6) 0.014(5) 0.012(5) 0.026(6)
C13 0.059(8) 0.030(6) 0.014(5) 0.010(4) 0.007(5) 0.022(6)
C14 0.050(7) 0.036(6) 0.030(6) 0.018(5) 0.026(6) 0.024(6)
C15 0.037(6) 0.018(5) 0.022(5) 0.007(4) 0.018(5) 0.013(4)
C16 0.028(6) 0.019(5) 0.024(5) 0.005(4) 0.016(5) 0.006(4)
C17 0.052(8) 0.030(6) 0.038(6) 0.015(5) 0.027(6) 0.013(6)
C18 0.024(7) 0.070(9) 0.054(8) 0.023(7) 0.021(6) 0.017(6)
C19 0.023(6) 0.053(7) 0.043(7) 0.012(6) 0.005(5) 0.013(6)
C20 0.020(6) 0.038(6) 0.031(6) 0.012(5) 0.001(5) 0.014(5)
N1 0.033(5) 0.023(4) 0.035(5) 0.011(4) 0.020(4) 0.017(4)
N2 0.022(4) 0.027(4) 0.029(4) 0.017(4) 0.013(4) 0.014(4)
N3 0.027(5) 0.024(4) 0.024(4) 0.011(4) 0.015(4) 0.013(4)
N4 0.029(5) 0.032(5) 0.027(4) 0.010(4) 0.016(4) 0.015(4)

loop_
_atom_type_symbol
_atom_type_description
_atom_type_scat_dispersion_real
_atom_type_scat_dispersion_imag
_atom_type_scat_source
C C 0.0033 0.0016 'International Tables Vol C Tables 4.2.6.8 and 6.1.1.4'
H H 0.0000 0.0000 'International Tables Vol C Tables 4.2.6.8 and 6.1.1.4'
N N 0.0061 0.0033 'International Tables Vol C Tables 4.2.6.8 and 6.1.1.4'
O O 0.0106 0.0060 'International Tables Vol C Tables 4.2.6.8 and 6.1.1.4'
W W -0.8490 6.8722 'International Tables Vol C Tables 4.2.6.8 and 6.1.1.4'
P P 0.1023 0.0942 'International Tables Vol C Tables 4.2.6.8 and 6.1.1.4'
Cu Cu 0.3201 1.2651 'International Tables Vol C Tables 4.2.6.8 and 6.1.1.4'

loop_
_geom_angle_atom_site_label_1
_geom_angle_atom_site_label_2
_geom_angle_atom_site_label_3
_geom_angle
_geom_angle_site_symmetry_1
_geom_angle_site_symmetry_3
O6 W1 O1 103.3(2) . .
O6 W1 O9 106.8(2) . .
O1 W1 O9 98.5(2) . .
O6 W1 O2 102.8(2) . .
O1 W1 O2 92.4(2) . .
O9 W1 O2 145.0(2) . .
O6 W1 O10 97.5(2) . .
O1 W1 O10 157.6(2) . .
O9 W1 O10 83.3(2) . .
O2 W1 O10 74.7(2) . .
O6 W1 O2 176.7(2) . 2_665
O1 W1 O2 76.2(2) . 2_665
O9 W1 O2 76.5(2) . 2_665
O2 W1 O2 74.0(2) . 2_665
O10 W1 O2 82.56(19) . 2_665
O4 W2 O5 102.2(3) . .
O4 W2 O8 106.7(3) . .
O5 W2 O8 94.1(2) . .
O4 W2 O10 103.8(3) . .
O5 W2 O10 91.9(2) . .
O8 W2 O10 146.9(2) . .
O4 W2 O1 91.1(2) . 2_665
O5 W2 O1 166.4(2) . 2_665
O8 W2 O1 84.9(2) . 2_665
O10 W2 O1 81.9(2) . 2_665
O4 W2 O2 163.4(2) . .
O5 W2 O2 93.8(2) . .
O8 W2 O2 76.0(2) . .
O10 W2 O2 71.1(2) . .
O1 W2 O2 72.67(19) 2_665 .
O3 W3 O7 103.1(3) . .
O3 W3 O11 102.6(3) . .
O7 W3 O11 101.4(3) . .
O3 W3 O8 94.4(3) . 2_665
O7 W3 O8 156.8(2) . 2_665
O11 W3 O8 89.2(2) . 2_665
O3 W3 O9 96.6(2) . .
O7 W3 O9 85.8(2) . .
O11 W3 O9 157.2(2) . .
O8 W3 O9 77.1(2) 2_665 .
O3 W3 O2 164.6(3) . 2_665
O7 W3 O2 88.6(2) . 2_665
O11 W3 O2 84.5(2) . 2_665
O8 W3 O2 71.8(2) 2_665 2_665
O9 W3 O2 74.01(19) . 2_665
W1 O1 W2 115.3(2) . 2_665
W1 O2 W3 151.0(3) . 2_665
W1 O2 W2 103.3(2) . .
W3 O2 W2 95.7(2) 2_665 .
W1 O2 W1 106.0(2) . 2_665
W3 O2 W1 93.94(18) 2_665 2_665
W2 O2 W1 94.46(18) . 2_665
W2 O5 Cu1 130.0(3) . .
W3 O7 Cu2 123.4(3) . .
W2 O8 W3 113.4(3) . 2_665
W1 O9 W3 115.4(3) . .
Cu2 O10 W2 134.5(3) . .
Cu2 O10 W1 117.0(3) . .
W2 O10 W1 108.2(2) . .
W3 O11 Cu1 141.2(3) . 2_665
O11 Cu1 O5 97.2(2) 2_665 .
O11 Cu1 N3 155.1(3) 2_665 .
O5 Cu1 N3 92.9(3) . .
O11 Cu1 N4 93.8(3) 2_665 .
O5 Cu1 N4 164.8(3) . .
N3 Cu1 N4 81.2(3) . .
O10 Cu2 O7 91.7(2) . .
O10 Cu2 N1 172.7(3) . .
O7 Cu2 N1 92.6(3) . .
O10 Cu2 N2 93.8(2) . .
O7 Cu2 N2 155.4(3) . .
N1 Cu2 N2 79.8(3) . .
O10 Cu2 O1W 98.6(2) . .
O7 Cu2 O1W 101.1(2) . .
N1 Cu2 O1W 86.4(3) . .
N2 Cu2 O1W 101.7(3) . .
N1 C1 C2 121.9(10) . .
N1 C1 H1A 119.0 . .
C2 C1 H1A 119.0 . .
C3 C2 C1 118.5(10) . .
C3 C2 H2A 120.7 . .
C1 C2 H2A 120.7 . .
C4 C3 C2 118.5(10) . .
C4 C3 H3A 120.7 . .
C2 C3 H3A 120.7 . .
C5 C4 C3 120.5(9) . .
C5 C4 H4B 119.8 . .
C3 C4 H4B 119.8 . .
N1 C5 C4 121.1(8) . .
N1 C5 C6 114.6(7) . .
C4 C5 C6 124.3(8) . .
N2 C6 C7 121.1(9) . .
N2 C6 C5 114.1(7) . .
C7 C6 C5 124.8(8) . .
C6 C7 C8 120.0(9) . .
C6 C7 H7A 120.0 . .
C8 C7 H7A 120.0 . .
C9 C8 C7 118.1(9) . .
C9 C8 H8A 120.9 . .
C7 C8 H8A 120.9 . .
C8 C9 C10 119.9(9) . .
C8 C9 H9A 120.0 . .
C10 C9 H9A 120.0 . .
N2 C10 C9 121.8(8) . .
N2 C10 H10A 119.1 . .
C9 C10 H10A 119.1 . .
N3 C11 C12 122.0(8) . .
N3 C11 H11A 119.0 . .
C12 C11 H11A 119.0 . .
C13 C12 C11 118.8(9) . .
C13 C12 H12A 120.6 . .
C11 C12 H12A 120.6 . .
C12 C13 C14 120.8(9) . .
C12 C13 H13A 119.6 . .
C14 C13 H13A 119.6 . .
C13 C14 C15 117.8(9) . .
C13 C14 H14A 121.1 . .
C15 C14 H14A 121.1 . .
N3 C15 C14 121.7(9) . .
N3 C15 C16 115.0(7) . .
C14 C15 C16 123.3(8) . .
N4 C16 C17 120.6(9) . .
N4 C16 C15 112.6(7) . .
C17 C16 C15 126.7(8) . .
C16 C17 C18 119.6(9) . .
C16 C17 H17A 120.2 . .
C18 C17 H17A 120.2 . .
C19 C18 C17 119.9(10) . .
C19 C18 H18A 120.1 . .
C17 C18 H18A 120.1 . .
C18 C19 C20 118.8(10) . .
C18 C19 H19A 120.6 . .
C20 C19 H19A 120.6 . .
N4 C20 C19 121.2(9) . .
N4 C20 H20A 119.4 . .
C19 C20 H20A 119.4 . .
C1 N1 C5 119.5(8) . .
C1 N1 Cu2 124.4(6) . .
C5 N1 Cu2 116.1(6) . .
C10 N2 C6 119.0(7) . .
C10 N2 Cu2 125.5(6) . .
C6 N2 Cu2 115.4(6) . .
C15 N3 C11 118.9(7) . .
C15 N3 Cu1 115.1(6) . .
C11 N3 Cu1 125.6(6) . .
C20 N4 C16 119.8(8) . .
C20 N4 Cu1 124.4(6) . .
C16 N4 Cu1 115.8(6) . .

loop_
_geom_bond_atom_site_label_1
_geom_bond_atom_site_label_2
_geom_bond_distance
_geom_bond_site_symmetry_2
W1 O6 1.722(5) .
W1 O1 1.819(6) .
W1 O9 1.835(5) .
W1 O2 1.961(5) .
W1 O10 2.087(5) .
W1 O2 2.334(5) 2_665
W2 O4 1.711(6) .
W2 O5 1.816(5) .
W2 O8 1.860(6) .
W2 O10 1.978(5) .
W2 O1 2.146(5) 2_665
W2 O2 2.233(5) .
W3 O3 1.736(6) .
W3 O7 1.783(6) .
W3 O11 1.800(5) .
W3 O8 2.095(6) 2_665
W3 O9 2.107(5) .
W3 O2 2.229(5) 2_665
O1 W2 2.146(5) 2_665
O1W Cu2 2.260(6) .
O2 W3 2.229(5) 2_665
O2 W1 2.334(5) 2_665
O5 Cu1 1.905(5) .
O7 Cu2 1.969(5) .
O8 W3 2.095(6) 2_665
O10 Cu2 1.955(5) .
O11 Cu1 1.897(5) 2_665
Cu1 O11 1.897(5) 2_665
Cu1 N3 1.983(7) .
Cu1 N4 1.972(7) .
Cu2 N1 2.010(7) .
Cu2 N2 2.033(7) .
C1 N1 1.318(11) .
C1 C2 1.396(13) .
C1 H1A 0.9300 .
C2 C3 1.380(15) .
C2 H2A 0.9300 .
C3 C4 1.368(14) .
C3 H3A 0.9300 .
C4 C5 1.364(12) .
C4 H4B 0.9300 .
C5 N1 1.346(10) .
C5 C6 1.482(12) .
C6 N2 1.351(10) .
C6 C7 1.371(12) .
C7 C8 1.393(13) .
C7 H7A 0.9300 .
C8 C9 1.364(13) .
C8 H8A 0.9300 .
C9 C10 1.379(11) .
C9 H9A 0.9300 .
C10 N2 1.338(10) .
C10 H10A 0.9300 .
C11 N3 1.348(11) .
C11 C12 1.385(12) .
C11 H11A 0.9300 .
C12 C13 1.352(13) .
C12 H12A 0.9300 .
C13 C14 1.374(13) .
C13 H13A 0.9300 .
C14 C15 1.406(12) .
C14 H14A 0.9300 .
C15 N3 1.333(10) .
C15 C16 1.483(12) .
C16 N4 1.359(10) .
C16 C17 1.367(12) .
C17 C18 1.382(14) .
C17 H17A 0.9300 .
C18 C19 1.356(14) .
C18 H18A 0.9300 .
C19 C20 1.399(13) .
C19 H19A 0.9300 .
C20 N4 1.334(11) .
C20 H20A 0.9300 .
